data_4022383
loop_
_publ_author_name
'Henry J. Shine'
'Bingjun Zhao'
'Ding-Quan Qian'
'John N. Marx'
'Ilse Y. Guzm\'an-Jim\'enez'
'John H. Thurston'
'T. Ould-Ely'
'Kenton H. Whitmire'

_publ_contact_author
;
Henry J. Shine
Department of Chemistry and Biochemistry
Texas Tech University
Lubbock, Texas 79409
;
_publ_contact_author_email henry.shine@ttu.edu
_publ_contact_author_fax '806 742 1289'
_publ_contact_author_phone '806 742 3067'
_publ_section_title
;
 Adducts of Phenoxathiin and Thianthrene Cation Radicals
 with Alkenes and Cycloalkenes
;
_journal_name_full 'Journal of Organic Chemistry'
_journal_page_first 8910
_journal_page_last 8917
_journal_paper_doi 10.1021/jo030173h
_journal_volume 68
_journal_year 2003
_chemical_formula_sum 'C18 H19 Cl2 N O8 S2'
_chemical_formula_weight 512.36
_chemical_name_systematic
;
  ?
;
_space_group_IT_number 61
_symmetry_cell_setting orthorhombic
_symmetry_space_group_name_Hall '-P 2ac 2ab'
_symmetry_space_group_name_H-M 'P b c a'
_atom_sites_solution_hydrogens geom
_atom_sites_solution_primary direct
_atom_sites_solution_secondary difmap
_audit_creation_method SHELXL-97
_cell_angle_alpha 90.00
_cell_angle_beta 90.00
_cell_angle_gamma 90.00
_cell_formula_units_Z 8
_cell_length_a 14.216(2)
_cell_length_b 15.657(2)
_cell_length_c 20.419(3)
_cell_measurement_reflns_used 3067
_cell_measurement_temperature 300(2)
_cell_measurement_theta_max 46.320
_cell_measurement_theta_min 4.910
_cell_volume 4545.0(11)
_computing_cell_refinement 'SHELXTL6.10 (BRUKER AXS, 2001)'
_computing_data_collection 'SHELXTL6.10 (BRUKER AXS, 2001)'
_computing_data_reduction 'SHELXTL6.10 (BRUKER AXS, 2001)'
_computing_molecular_graphics 'SHELXTL6.10 (BRUKER AXS, 2001)'
_computing_publication_material 'SHELXTL6.10 (BRUKER AXS, 2001)'
_computing_structure_refinement 'SHELXL-97 (Sheldrick, 1997)'
_computing_structure_solution 'SHELXS-97 (Sheldrick, 1990)'
_diffrn_ambient_temperature 300(2)
_diffrn_measured_fraction_theta_full 0.999
_diffrn_measured_fraction_theta_max 0.999
_diffrn_measurement_device_type 'BRUKER AXS'
_diffrn_radiation_monochromator graphite
_diffrn_radiation_source 'fine-focus sealed tube'
_diffrn_radiation_type MoK\a
_diffrn_radiation_wavelength 0.71073
_diffrn_reflns_av_R_equivalents 0.1229
_diffrn_reflns_av_sigmaI/netI 0.0639
_diffrn_reflns_limit_h_max 14
_diffrn_reflns_limit_h_min -15
_diffrn_reflns_limit_k_max 17
_diffrn_reflns_limit_k_min -17
_diffrn_reflns_limit_l_max 21
_diffrn_reflns_limit_l_min -22
_diffrn_reflns_number 19415
_diffrn_reflns_theta_full 23.30
_diffrn_reflns_theta_max 23.30
_diffrn_reflns_theta_min 1.99
_exptl_absorpt_coefficient_mu 0.514
_exptl_absorpt_correction_T_max 1.000000
_exptl_absorpt_correction_T_min 0.846057
_exptl_absorpt_correction_type multi-scan
_exptl_crystal_colour colorless
_exptl_crystal_density_diffrn 1.498
_exptl_crystal_density_method 'not measured'
_exptl_crystal_F_000 2112
_exptl_crystal_size_max 0.5
_exptl_crystal_size_mid 0.2
_exptl_crystal_size_min 0.15
_refine_diff_density_max 0.960
_refine_diff_density_min -0.590
_refine_diff_density_rms 0.137
_refine_ls_extinction_method none
_refine_ls_goodness_of_fit_ref 1.131
_refine_ls_hydrogen_treatment 'riding model'
_refine_ls_matrix_type full
_refine_ls_number_parameters 303
_refine_ls_number_reflns 3281
_refine_ls_number_restraints 42
_refine_ls_restrained_S_all 1.161
_refine_ls_R_factor_all 0.1565
_refine_ls_R_factor_gt 0.1058
_refine_ls_shift/su_max 0.560
_refine_ls_shift/su_mean 0.067
_refine_ls_structure_factor_coef Fsqd
_refine_ls_weighting_details 'calc w=1/[\s^2^(Fo^2^)+(0.2000P)^2^+0.0000P] where P=(Fo^2^+2Fc^2^)/3'
_refine_ls_weighting_scheme calc
_refine_ls_wR_factor_gt 0.3031
_refine_ls_wR_factor_ref 0.3543
_reflns_number_gt 1486
_reflns_number_total 3281
_reflns_threshold_expression >2sigma(I)
_cod_data_source_file jo030173h_05.cif
_cod_data_source_block "'threo-2,3-(5,10-thianthreniumdyl)butane(ClO4)2_zth15'"
_cod_depositor_comments
;
The following automatic conversions were performed:
'_exptl_absorpt_correction_type' value 'multiscan' changed to 'multi-scan'
according to '/home/saulius/struct/CIF-dictionaries/cif_core.dic'
dictionary named 'cif_core.dic' version 2.4.1 from 2010-06-29.

Automatic conversion script
Id: cif_fix_enum 1527 2010-12-29 10:47:43Z saulius 
;
_cod_database_code 4022383

loop_
_symmetry_equiv_pos_as_xyz
'x, y, z'
'-x+1/2, -y, z+1/2'
'-x, y+1/2, -z+1/2'
'x+1/2, -y+1/2, -z'
'-x, -y, -z'
'x-1/2, y, -z-1/2'
'x, -y-1/2, z-1/2'
'-x-1/2, y-1/2, z'

loop_
_atom_site_label
_atom_site_type_symbol
_atom_site_fract_x
_atom_site_fract_y
_atom_site_fract_z
_atom_site_U_iso_or_equiv
_atom_site_adp_type
_atom_site_occupancy
_atom_site_symmetry_multiplicity
_atom_site_calc_flag
_atom_site_refinement_flags
_atom_site_disorder_assembly
_atom_site_disorder_group
S2 S 0.24390(12) 0.22406(13) 0.67405(13) 0.0559(9) Uani 1 1 d . . .
S1 S 0.24543(13) 0.02677(14) 0.67415(13) 0.0567(9) Uani 1 1 d . . .
C1 C 0.3419(6) 0.0821(6) 0.6377(4) 0.052(2) Uani 1 1 d . . .
C2 C 0.4168(7) 0.0398(6) 0.6125(4) 0.069(3) Uani 1 1 d . . .
H2A H 0.4192 -0.0195 0.6139 0.083 Uiso 1 1 calc R . .
C3 C 0.4874(7) 0.0844(8) 0.5856(5) 0.085(3) Uani 1 1 d . . .
H3A H 0.5376 0.0551 0.5670 0.103 Uiso 1 1 calc R . .
C4 C 0.4876(7) 0.1722(8) 0.5845(5) 0.082(3) Uani 1 1 d . . .
H4A H 0.5377 0.2019 0.5661 0.098 Uiso 1 1 calc R . .
C5 C 0.4145(8) 0.2142(6) 0.6106(4) 0.070(3) Uani 1 1 d . . .
H5A H 0.4140 0.2736 0.6106 0.084 Uiso 1 1 calc R . .
C6 C 0.3408(6) 0.1702(6) 0.6372(4) 0.055(2) Uani 1 1 d . . .
C7 C 0.1475(6) 0.1687(6) 0.6374(4) 0.050(2) Uani 1 1 d . . .
C8 C 0.0738(8) 0.2104(6) 0.6112(4) 0.068(3) Uani 1 1 d . . .
H8A H 0.0729 0.2698 0.6122 0.082 Uiso 1 1 calc R . .
C9 C 0.0014(7) 0.1688(8) 0.5835(5) 0.078(3) Uani 1 1 d . . .
H9A H -0.0486 0.1986 0.5651 0.094 Uiso 1 1 calc R . .
C10 C 0.0029(7) 0.0813(8) 0.5830(5) 0.081(3) Uani 1 1 d . . .
H10A H -0.0470 0.0519 0.5639 0.097 Uiso 1 1 calc R . .
C11 C 0.0747(7) 0.0364(5) 0.6095(4) 0.062(3) Uani 1 1 d . . .
H11A H 0.0740 -0.0230 0.6091 0.075 Uiso 1 1 calc R . .
C12 C 0.1485(6) 0.0797(5) 0.6369(4) 0.049(2) Uani 1 1 d . . .
C13 C 0.2443(5) 0.0766(6) 0.7548(4) 0.063(3) Uani 1 1 d . . .
H13A H 0.1858 0.0590 0.7763 0.076 Uiso 1 1 calc R . .
C14 C 0.2459(5) 0.1742(6) 0.7553(4) 0.069(3) Uani 1 1 d . . .
H14A H 0.3050 0.1914 0.7762 0.083 Uiso 1 1 calc R . .
C15 C 0.1666(7) 0.2135(7) 0.7952(4) 0.113(4) Uani 1 1 d . . .
H15A H 0.1666 0.1892 0.8384 0.169 Uiso 1 1 calc R . .
H15B H 0.1075 0.2018 0.7743 0.169 Uiso 1 1 calc R . .
H15C H 0.1758 0.2741 0.7982 0.169 Uiso 1 1 calc R . .
C16 C 0.3256(8) 0.0401(7) 0.7954(4) 0.112(4) Uani 1 1 d . . .
H16A H 0.3249 0.0651 0.8383 0.167 Uiso 1 1 calc R . .
H16B H 0.3842 0.0529 0.7742 0.167 Uiso 1 1 calc R . .
H16C H 0.3185 -0.0207 0.7990 0.167 Uiso 1 1 calc R . .
C100 C 0.6640(11) 0.3752(6) 0.5664(5) 0.098(3) Uani 1 1 d . . .
C101 C 0.7638(10) 0.3766(7) 0.5473(7) 0.141(5) Uani 1 1 d . . .
H10A H 0.7778 0.3268 0.5216 0.212 Uiso 1 1 calc R . .
H10B H 0.8024 0.3769 0.5859 0.212 Uiso 1 1 calc R . .
H10C H 0.7762 0.4269 0.5219 0.212 Uiso 1 1 calc R . .
N101 N 0.5875(9) 0.3733(7) 0.5789(6) 0.140(4) Uiso 1 1 d . . .
Cl1 Cl 0.74244(12) 0.1248(2) 0.49296(9) 0.0534(7) Uani 1 1 d . . .
O11 O 0.7586(16) 0.1957(12) 0.4668(8) 0.336(13) Uani 1 1 d . . .
O12 O 0.7924(16) 0.0717(14) 0.4676(6) 0.364(14) Uani 1 1 d . . .
O13 O 0.6541(11) 0.1209(9) 0.4734(6) 0.245(7) Uani 1 1 d . . .
O14 O 0.7441(6) 0.1249(7) 0.5565(4) 0.184(6) Uani 1 1 d . . .
Cl2A Cl 0.4383(2) 0.12487(15) 0.27596(12) 0.0854(9) Uani 0.33(2) 1 d PD A 1
O21A O 0.4127(10) 0.1983(10) 0.3078(12) 0.29(4) Uani 0.33(2) 1 d PD A 1
O22A O 0.4131(11) 0.0555(11) 0.3123(11) 0.39(5) Uani 0.33(2) 1 d PD A 1
O23A O 0.5342(6) 0.1254(5) 0.2683(7) 0.239(8) Uani 0.33(2) 1 d PD A 1
O24A O 0.3959(13) 0.1218(15) 0.2164(7) 0.30(4) Uani 0.33(2) 1 d PD A 1
Cl2B Cl 0.4383(2) 0.12487(15) 0.27596(12) 0.0854(9) Uani 0.67(2) 1 d PD A 2
O21B O 0.4075(11) 0.1945(10) 0.2500(10) 0.43(3) Uani 0.67(2) 1 d PD A 2
O22B O 0.4231(10) 0.1222(11) 0.3388(5) 0.193(9) Uani 0.67(2) 1 d PD A 2
O23B O 0.5342(6) 0.1254(5) 0.2683(7) 0.239(8) Uani 0.67(2) 1 d PD A 2
O24B O 0.4079(11) 0.0572(10) 0.2467(10) 0.43(3) Uani 0.67(2) 1 d PD A 2

loop_
_atom_site_aniso_label
_atom_site_aniso_U_11
_atom_site_aniso_U_22
_atom_site_aniso_U_33
_atom_site_aniso_U_23
_atom_site_aniso_U_13
_atom_site_aniso_U_12
S2 0.074(2) 0.0343(15) 0.060(2) -0.0070(14) 0.0042(8) -0.0056(8)
S1 0.076(2) 0.0356(15) 0.059(2) 0.0060(14) 0.0014(8) -0.0043(7)
C1 0.055(6) 0.050(5) 0.052(6) -0.003(5) -0.002(4) -0.003(5)
C2 0.077(7) 0.050(6) 0.081(8) -0.002(5) -0.008(6) 0.004(6)
C3 0.058(7) 0.108(8) 0.090(9) -0.006(7) 0.007(6) 0.009(6)
C4 0.067(8) 0.089(8) 0.089(9) 0.009(7) 0.006(6) -0.020(7)
C5 0.079(7) 0.056(6) 0.075(7) 0.006(5) -0.001(6) -0.008(6)
C6 0.063(6) 0.041(5) 0.061(6) -0.004(5) 0.005(5) -0.012(5)
C7 0.057(6) 0.041(5) 0.053(6) -0.002(4) 0.004(4) -0.003(4)
C8 0.080(8) 0.060(6) 0.065(7) 0.000(5) 0.019(6) -0.002(6)
C9 0.074(8) 0.083(8) 0.077(8) 0.006(7) 0.008(6) 0.014(6)
C10 0.061(7) 0.106(9) 0.074(8) -0.011(7) 0.004(6) -0.007(6)
C11 0.077(7) 0.047(5) 0.063(7) -0.007(5) 0.014(6) -0.009(5)
C12 0.059(6) 0.040(5) 0.048(6) 0.003(4) 0.007(4) -0.002(4)
C13 0.085(8) 0.062(7) 0.043(8) 0.001(6) 0.013(3) -0.007(4)
C14 0.102(10) 0.060(7) 0.044(8) -0.005(7) -0.007(4) -0.007(4)
C15 0.157(11) 0.110(8) 0.071(6) -0.015(5) 0.020(7) 0.030(7)
C16 0.144(10) 0.125(9) 0.066(6) 0.016(6) -0.024(6) 0.026(7)
C100 0.152(11) 0.053(5) 0.087(7) 0.003(5) -0.023(7) -0.002(8)
C101 0.173(15) 0.147(14) 0.103(9) -0.006(9) -0.013(9) -0.008(10)
Cl1 0.0550(12) 0.0510(13) 0.0543(12) 0.0004(19) 0.0038(8) 0.0041(9)
O11 0.57(4) 0.235(17) 0.201(17) 0.045(14) 0.011(15) -0.153(19)
O12 0.44(2) 0.50(3) 0.154(11) 0.021(15) 0.054(14) 0.35(3)
O13 0.219(13) 0.34(2) 0.172(11) -0.021(11) -0.040(9) -0.030(11)
O14 0.238(14) 0.244(16) 0.069(5) 0.000(9) -0.012(5) 0.069(8)
Cl2A 0.1080(19) 0.0708(17) 0.0775(16) -0.0009(14) -0.0097(13) -0.0035(15)
O21A 0.22(4) 0.057(17) 0.58(8) -0.16(3) -0.30(5) 0.083(19)
O22A 0.23(4) 0.08(2) 0.85(13) 0.25(4) -0.35(6) -0.09(2)
O23A 0.145(9) 0.118(9) 0.45(3) -0.011(10) 0.021(11) 0.000(7)
O24A 0.51(8) 0.08(2) 0.32(5) 0.01(2) -0.33(6) -0.07(3)
Cl2B 0.1080(19) 0.0708(17) 0.0775(16) -0.0009(14) -0.0097(13) -0.0035(15)
O21B 0.48(6) 0.44(5) 0.36(4) 0.14(4) -0.05(3) 0.38(5)
O22B 0.253(19) 0.176(19) 0.149(13) 0.012(12) 0.114(13) 0.013(13)
O23B 0.145(9) 0.118(9) 0.45(3) -0.011(10) 0.021(11) 0.000(7)
O24B 0.51(6) 0.36(4) 0.40(4) -0.16(4) -0.04(4) -0.32(5)

loop_
_atom_type_symbol
_atom_type_description
_atom_type_scat_dispersion_real
_atom_type_scat_dispersion_imag
_atom_type_scat_source
C C 0.0033 0.0016 'International Tables Vol C Tables 4.2.6.8 and 6.1.1.4'
H H 0.0000 0.0000 'International Tables Vol C Tables 4.2.6.8 and 6.1.1.4'
O O 0.0106 0.0060 'International Tables Vol C Tables 4.2.6.8 and 6.1.1.4'
S S 0.1246 0.1234 'International Tables Vol C Tables 4.2.6.8 and 6.1.1.4'
Cl Cl 0.1484 0.1585 'International Tables Vol C Tables 4.2.6.8 and 6.1.1.4'
N N 0.0061 0.0033 'International Tables Vol C Tables 4.2.6.8 and 6.1.1.4'

loop_
_geom_angle_atom_site_label_1
_geom_angle_atom_site_label_2
_geom_angle_atom_site_label_3
_geom_angle
C6 S2 C7 100.8(5)
C6 S2 C14 99.7(4)
C7 S2 C14 100.6(4)
C12 S1 C1 101.0(5)
C12 S1 C13 100.4(4)
C1 S1 C13 100.1(4)
C2 C1 C6 119.7(9)
C2 C1 S1 121.6(8)
C6 C1 S1 118.7(8)
C3 C2 C1 119.3(9)
C2 C3 C4 122.0(11)
C5 C4 C3 118.8(10)
C4 C5 C6 120.3(9)
C5 C6 C1 119.9(9)
C5 C6 S2 121.4(8)
C1 C6 S2 118.6(8)
C8 C7 C12 119.3(9)
C8 C7 S2 122.0(8)
C12 C7 S2 118.7(8)
C9 C8 C7 121.9(9)
C8 C9 C10 118.5(10)
C11 C10 C9 121.9(10)
C10 C11 C12 119.0(8)
C11 C12 C7 119.4(8)
C11 C12 S1 122.5(7)
C7 C12 S1 118.1(8)
C14 C13 C16 111.1(8)
C14 C13 S1 115.7(7)
C16 C13 S1 108.8(6)
C15 C14 C13 113.4(8)
C15 C14 S2 107.5(6)
C13 C14 S2 114.8(7)
N101 C100 C101 177.7(12)
O12 Cl1 O11 108.5(16)
O12 Cl1 O14 114.8(8)
O11 Cl1 O14 114.9(10)
O12 Cl1 O13 113.5(13)
O11 Cl1 O13 94.9(10)
O14 Cl1 O13 108.7(7)
O24A Cl2A O22A 110.1(6)
O24A Cl2A O21A 109.7(6)
O22A Cl2A O21A 110.0(7)
O24A Cl2A O23A 109.8(6)
O22A Cl2A O23A 109.1(6)
O21A Cl2A O23A 108.2(6)

loop_
_geom_bond_atom_site_label_1
_geom_bond_atom_site_label_2
_geom_bond_distance
S2 C6 1.782(8)
S2 C7 1.785(8)
S2 C14 1.834(9)
S1 C12 1.778(8)
S1 C1 1.785(8)
S1 C13 1.823(9)
C1 C2 1.356(11)
C1 C6 1.378(10)
C2 C3 1.340(12)
C3 C4 1.374(13)
C4 C5 1.340(12)
C5 C6 1.368(11)
C7 C8 1.346(11)
C7 C12 1.395(9)
C8 C9 1.344(12)
C9 C10 1.369(13)
C10 C11 1.353(12)
C11 C12 1.369(10)
C13 C14 1.527(13)
C13 C16 1.532(11)
C14 C15 1.521(11)
C100 N101 1.118(15)
C100 C101 1.471(15)
Cl1 O12 1.209(12)
Cl1 O11 1.254(16)
Cl1 O14 1.297(9)
Cl1 O13 1.319(15)
Cl2A O24A 1.359(11)
Cl2A O22A 1.363(11)
Cl2A O21A 1.370(10)
Cl2A O23A 1.373(8)
